data_7119777
loop_
_publ_author_name
'Zhou, Nan'
'Feng, Tian'
'Shen, Xin'
'Cui, Jiahui'
'Wu, Rangxin'
'Wang, Libin'
'Wang, Siwang'
'Zhang, Shengyong'
'Chen, Hui'

_publ_section_title
;
 Synthesis, characterization, and radioprotective activity of \a,
 \b-unsaturated aryl sulfones analogs and their Tempol conjugates
;
_journal_name_full 'Med. Chem. Commun.'
_journal_paper_doi 10.1039/C7MD00017K
_journal_year 2017
_chemical_formula_sum 'C25 H29 Cl N O5 S'
_chemical_formula_weight 491.00
_chemical_name_systematic
; 
 ? 
;
_space_group_IT_number 14
_symmetry_cell_setting monoclinic
_symmetry_space_group_name_Hall '-P 2ybc'
_symmetry_space_group_name_H-M 'P 1 21/c 1'
_atom_sites_solution_hydrogens geom
_atom_sites_solution_primary direct
_atom_sites_solution_secondary difmap
_audit_creation_method SHELXL-97
_audit_update_record
;
2017-01-09 deposited with the CCDC.
2017-03-08 downloaded from the CCDC.
;
_cell_angle_alpha 90.00
_cell_angle_beta 92.980(2)
_cell_angle_gamma 90.00
_cell_formula_units_Z 4
_cell_length_a 23.6905(18)
_cell_length_b 12.9222(10)
_cell_length_c 8.2629(6)
_cell_measurement_reflns_used 3394
_cell_measurement_temperature 296(2)
_cell_measurement_theta_max 24.7440
_cell_measurement_theta_min 2.9289
_cell_volume 2526.1(3)
_computing_structure_refinement 'SHELXL-97 (Sheldrick, 1997)'
_computing_structure_solution 'SHELXS-97 (Sheldrick, 1990)'
_diffrn_ambient_temperature 296(2)
_diffrn_measured_fraction_theta_full 0.999
_diffrn_measured_fraction_theta_max 0.999
_diffrn_measurement_device_type bruker-CCD
_diffrn_radiation_monochromator graphite
_diffrn_radiation_source 'fine-focus sealed tube'
_diffrn_radiation_type MoK\a
_diffrn_radiation_wavelength 0.71073
_diffrn_reflns_av_R_equivalents 0.0265
_diffrn_reflns_av_sigmaI/netI 0.0306
_diffrn_reflns_limit_h_max 28
_diffrn_reflns_limit_h_min -27
_diffrn_reflns_limit_k_max 15
_diffrn_reflns_limit_k_min -15
_diffrn_reflns_limit_l_max 4
_diffrn_reflns_limit_l_min -9
_diffrn_reflns_number 12823
_diffrn_reflns_theta_full 25.10
_diffrn_reflns_theta_max 25.10
_diffrn_reflns_theta_min 0.86
_exptl_absorpt_coefficient_mu 0.269
_exptl_absorpt_correction_T_max 0.9482
_exptl_absorpt_correction_T_min 0.9432
_exptl_absorpt_correction_type multi-scan
_exptl_absorpt_process_details sadabs
_exptl_crystal_colour white
_exptl_crystal_density_diffrn 1.291
_exptl_crystal_density_method 'not measured'
_exptl_crystal_description block
_exptl_crystal_F_000 1036
_exptl_crystal_size_max 0.22
_exptl_crystal_size_mid 0.21
_exptl_crystal_size_min 0.20
_refine_diff_density_max 0.607
_refine_diff_density_min -0.319
_refine_diff_density_rms 0.082
_refine_ls_extinction_method none
_refine_ls_goodness_of_fit_ref 1.078
_refine_ls_hydrogen_treatment mixed
_refine_ls_matrix_type full
_refine_ls_number_parameters 298
_refine_ls_number_reflns 4493
_refine_ls_number_restraints 0
_refine_ls_restrained_S_all 1.078
_refine_ls_R_factor_all 0.0685
_refine_ls_R_factor_gt 0.0462
_refine_ls_shift/su_max 0.001
_refine_ls_shift/su_mean 0.000
_refine_ls_structure_factor_coef Fsqd
_refine_ls_weighting_details 'calc w=1/[\s^2^(Fo^2^)+(0.1065P)^2^+0.1224P] where P=(Fo^2^+2Fc^2^)/3'
_refine_ls_weighting_scheme calc
_refine_ls_wR_factor_gt 0.1400
_refine_ls_wR_factor_ref 0.1685
_reflns_number_gt 3412
_reflns_number_total 4493
_reflns_threshold_expression >2sigma(I)
_cod_data_source_file c7md00017k2.cif
_cod_data_source_block ww
_cod_original_sg_symbol_H-M P21/c
_cod_database_code 7119777

loop_
_symmetry_equiv_pos_as_xyz
'x, y, z'
'-x, y+1/2, -z+1/2'
'-x, -y, -z'
'x, -y-1/2, z-1/2'

loop_
_atom_site_label
_atom_site_type_symbol
_atom_site_fract_x
_atom_site_fract_y
_atom_site_fract_z
_atom_site_U_iso_or_equiv
_atom_site_adp_type
_atom_site_occupancy
_atom_site_symmetry_multiplicity
_atom_site_calc_flag
_atom_site_refinement_flags
S1 S 0.47722(2) 0.91310(4) 0.25300(7) 0.0373(2) Uani 1 1 d .
Cl1 Cl 0.24577(4) 0.58315(9) 0.20476(15) 0.1051(4) Uani 1 1 d .
O1 O 0.49280(7) 0.83406(12) 0.3690(2) 0.0483(4) Uani 1 1 d .
N1 N 0.06818(10) 1.49205(19) 0.7445(3) 0.0641(7) Uani 1 1 d .
C1 C 0.30364(12) 0.6612(2) 0.1702(4) 0.0588(7) Uani 1 1 d .
O2 O 0.52094(7) 0.98039(13) 0.2011(2) 0.0501(5) Uani 1 1 d .
C2 C 0.35703(12) 0.6220(2) 0.1908(3) 0.0513(7) Uani 1 1 d .
H2A H 0.3625 0.5539 0.2245 0.062 Uiso 1 1 calc R
O3 O 0.27683(8) 1.46256(13) 0.5993(3) 0.0655(6) Uani 1 1 d .
C3 C 0.40271(10) 0.68374(17) 0.1613(3) 0.0408(6) Uani 1 1 d .
H3A H 0.4390 0.6566 0.1739 0.049 Uiso 1 1 calc R
O4 O 0.21409(7) 1.33411(12) 0.6171(2) 0.0533(5) Uani 1 1 d .
C4 C 0.39531(10) 0.78536(17) 0.1134(3) 0.0382(5) Uani 1 1 d .
C5 C 0.34108(12) 0.8242(2) 0.0950(4) 0.0563(7) Uani 1 1 d .
H5A H 0.3356 0.8926 0.0633 0.068 Uiso 1 1 calc R
O5 O 0.02418(9) 1.5417(2) 0.7862(3) 0.0942(8) Uani 1 1 d .
C6 C 0.29505(12) 0.7630(3) 0.1231(4) 0.0679(8) Uani 1 1 d .
H6A H 0.2586 0.7897 0.1104 0.082 Uiso 1 1 calc R
C7 C 0.44507(10) 0.85233(18) 0.0785(3) 0.0423(6) Uani 1 1 d .
H7A H 0.4328 0.9054 0.0014 0.051 Uiso 1 1 calc R
H7B H 0.4731 0.8102 0.0281 0.051 Uiso 1 1 calc R
C8 C 0.42255(11) 0.98658(18) 0.3310(3) 0.0447(6) Uani 1 1 d .
H8A H 0.3937 0.9527 0.3818 0.054 Uiso 1 1 calc R
C9 C 0.42118(10) 1.08713(19) 0.3198(3) 0.0452(6) Uani 1 1 d .
H9A H 0.4500 1.1181 0.2647 0.054 Uiso 1 1 calc R
C10 C 0.37890(10) 1.15670(18) 0.3852(3) 0.0416(6) Uani 1 1 d .
C11 C 0.38754(11) 1.26198(19) 0.3764(3) 0.0486(6) Uani 1 1 d .
H11A H 0.4193 1.2869 0.3272 0.058 Uiso 1 1 calc R
C12 C 0.35037(10) 1.33064(19) 0.4387(3) 0.0477(6) Uani 1 1 d .
H12A H 0.3577 1.4013 0.4342 0.057 Uiso 1 1 calc R
C13 C 0.30176(9) 1.29556(17) 0.5086(3) 0.0410(6) Uani 1 1 d .
C14 C 0.29149(11) 1.18936(18) 0.5141(3) 0.0465(6) Uani 1 1 d .
H14A H 0.2588 1.1648 0.5587 0.056 Uiso 1 1 calc R
C15 C 0.32950(11) 1.12107(19) 0.4539(3) 0.0471(6) Uani 1 1 d .
H15A H 0.3225 1.0504 0.4588 0.056 Uiso 1 1 calc R
C16 C 0.26429(10) 1.37318(19) 0.5781(3) 0.0468(6) Uani 1 1 d .
C17 C 0.17594(11) 1.40659(19) 0.6913(4) 0.0503(7) Uani 1 1 d .
H17A H 0.1967 1.4487 0.7730 0.060 Uiso 1 1 calc R
C18 C 0.13198(12) 1.3416(2) 0.7698(4) 0.0573(7) Uani 1 1 d .
H18A H 0.1508 1.2967 0.8496 0.069 Uiso 1 1 calc R
H18B H 0.1133 1.2980 0.6878 0.069 Uiso 1 1 calc R
C19 C 0.08731(12) 1.4048(2) 0.8523(4) 0.0592(7) Uani 1 1 d .
C20 C 0.10511(12) 1.5504(2) 0.6337(4) 0.0674(9) Uani 1 1 d .
C21 C 0.14722(12) 1.4751(2) 0.5640(4) 0.0616(8) Uani 1 1 d .
H21A H 0.1275 1.4320 0.4833 0.074 Uiso 1 1 calc R
H21B H 0.1757 1.5142 0.5102 0.074 Uiso 1 1 calc R
C22 C 0.03634(13) 1.3360(3) 0.8795(5) 0.0810(10) Uani 1 1 d .
H22A H 0.0215 1.3098 0.7773 0.121 Uiso 1 1 calc R
H22B H 0.0078 1.3758 0.9295 0.121 Uiso 1 1 calc R
H22C H 0.0477 1.2793 0.9488 0.121 Uiso 1 1 calc R
C23 C 0.11072(15) 1.4481(3) 1.0172(4) 0.0836(10) Uani 1 1 d .
H23A H 0.1429 1.4912 1.0004 0.125 Uiso 1 1 calc R
H23B H 0.1218 1.3918 1.0876 0.125 Uiso 1 1 calc R
H23C H 0.0820 1.4882 1.0657 0.125 Uiso 1 1 calc R
C24 C 0.13489(17) 1.6383(3) 0.7290(7) 0.1034(14) Uani 1 1 d .
H24A H 0.1585 1.6098 0.8158 0.155 Uiso 1 1 calc R
H24B H 0.1071 1.6831 0.7727 0.155 Uiso 1 1 calc R
H24C H 0.1577 1.6772 0.6580 0.155 Uiso 1 1 calc R
C25 C 0.06761(15) 1.5949(3) 0.4961(6) 0.1011(14) Uani 1 1 d .
H25A H 0.0487 1.5395 0.4378 0.152 Uiso 1 1 calc R
H25B H 0.0904 1.6330 0.4240 0.152 Uiso 1 1 calc R
H25C H 0.0401 1.6401 0.5395 0.152 Uiso 1 1 calc R

loop_
_atom_site_aniso_label
_atom_site_aniso_U_11
_atom_site_aniso_U_22
_atom_site_aniso_U_33
_atom_site_aniso_U_23
_atom_site_aniso_U_13
_atom_site_aniso_U_12
S1 0.0421(4) 0.0316(3) 0.0391(3) -0.0006(2) 0.0103(3) 0.0005(2)
Cl1 0.0712(6) 0.1246(9) 0.1208(9) 0.0009(6) 0.0180(6) -0.0481(6)
O1 0.0520(10) 0.0455(9) 0.0477(10) 0.0074(8) 0.0056(8) 0.0012(8)
N1 0.0449(13) 0.0686(16) 0.0801(17) -0.0009(13) 0.0150(12) 0.0124(11)
C1 0.0552(17) 0.0680(19) 0.0537(16) -0.0046(14) 0.0087(14) -0.0174(14)
O2 0.0527(11) 0.0437(9) 0.0552(11) -0.0006(8) 0.0143(9) -0.0104(8)
C2 0.0655(18) 0.0424(14) 0.0458(15) 0.0034(12) 0.0013(13) -0.0087(13)
O3 0.0546(11) 0.0370(11) 0.1064(17) -0.0104(10) 0.0195(11) -0.0013(9)
C3 0.0471(14) 0.0365(13) 0.0387(13) 0.0002(10) 0.0004(11) 0.0030(11)
O4 0.0407(10) 0.0428(10) 0.0776(13) -0.0082(9) 0.0145(9) 0.0021(8)
C4 0.0466(14) 0.0356(12) 0.0328(12) -0.0033(10) 0.0062(11) 0.0010(10)
C5 0.0570(16) 0.0461(15) 0.0661(18) 0.0075(13) 0.0062(14) 0.0115(13)
O5 0.0613(14) 0.108(2) 0.116(2) 0.0008(16) 0.0322(14) 0.0346(13)
C6 0.0412(15) 0.080(2) 0.083(2) 0.0024(18) 0.0050(15) 0.0075(15)
C7 0.0532(15) 0.0375(13) 0.0371(13) -0.0025(10) 0.0109(11) -0.0018(11)
C8 0.0488(14) 0.0414(14) 0.0449(14) -0.0022(11) 0.0110(12) 0.0004(11)
C9 0.0400(13) 0.0445(14) 0.0516(15) -0.0003(11) 0.0064(12) -0.0012(11)
C10 0.0359(12) 0.0429(14) 0.0459(14) -0.0027(11) 0.0020(11) 0.0017(10)
C11 0.0406(13) 0.0426(14) 0.0636(17) 0.0041(12) 0.0119(12) -0.0029(11)
C12 0.0452(14) 0.0333(13) 0.0651(17) 0.0026(11) 0.0080(13) -0.0001(10)
C13 0.0359(13) 0.0361(12) 0.0509(14) -0.0027(11) -0.0001(11) 0.0031(10)
C14 0.0408(13) 0.0420(13) 0.0572(16) 0.0008(12) 0.0081(12) -0.0018(11)
C15 0.0492(14) 0.0332(13) 0.0591(16) -0.0022(11) 0.0046(13) 0.0004(11)
C16 0.0406(13) 0.0429(14) 0.0569(16) 0.0002(12) 0.0030(12) 0.0036(11)
C17 0.0418(14) 0.0437(14) 0.0662(17) -0.0038(12) 0.0109(13) 0.0102(11)
C18 0.0492(16) 0.0526(16) 0.0708(19) 0.0013(14) 0.0097(14) 0.0026(12)
C19 0.0493(16) 0.0663(18) 0.0628(18) -0.0007(14) 0.0111(14) 0.0044(13)
C20 0.0502(17) 0.0610(18) 0.092(2) 0.0108(17) 0.0176(17) 0.0126(14)
C21 0.0497(16) 0.0617(18) 0.075(2) 0.0070(15) 0.0164(15) 0.0060(13)
C22 0.0579(19) 0.094(2) 0.093(3) 0.008(2) 0.0266(19) -0.0070(17)
C23 0.078(2) 0.102(3) 0.071(2) -0.014(2) 0.0094(19) 0.008(2)
C24 0.082(2) 0.055(2) 0.176(4) -0.019(2) 0.029(3) 0.0020(18)
C25 0.071(2) 0.106(3) 0.128(3) 0.049(3) 0.023(2) 0.031(2)

loop_
_atom_type_symbol
_atom_type_description
_atom_type_scat_dispersion_real
_atom_type_scat_dispersion_imag
_atom_type_scat_source
C C 0.0033 0.0016 'International Tables Vol C Tables 4.2.6.8 and 6.1.1.4'
H H 0.0000 0.0000 'International Tables Vol C Tables 4.2.6.8 and 6.1.1.4'
N N 0.0061 0.0033 'International Tables Vol C Tables 4.2.6.8 and 6.1.1.4'
O O 0.0106 0.0060 'International Tables Vol C Tables 4.2.6.8 and 6.1.1.4'
S S 0.1246 0.1234 'International Tables Vol C Tables 4.2.6.8 and 6.1.1.4'
Cl Cl 0.1484 0.1585 'International Tables Vol C Tables 4.2.6.8 and 6.1.1.4'

loop_
_geom_angle_atom_site_label_1
_geom_angle_atom_site_label_2
_geom_angle_atom_site_label_3
_geom_angle
O2 S1 O1 117.80(11)
O2 S1 C8 109.86(11)
O1 S1 C8 107.99(11)
O2 S1 C7 108.09(11)
O1 S1 C7 108.15(11)
C8 S1 C7 104.08(12)
O5 N1 C19 116.2(2)
O5 N1 C20 114.8(2)
C19 N1 C20 125.1(2)
C2 C1 C6 120.7(3)
C2 C1 Cl1 119.8(2)
C6 C1 Cl1 119.5(2)
C1 C2 C3 119.6(2)
C2 C3 C4 120.9(2)
C16 O4 C17 115.73(19)
C3 C4 C5 118.7(2)
C3 C4 C7 120.9(2)
C5 C4 C7 120.3(2)
C6 C5 C4 120.9(2)
C5 C6 C1 119.2(3)
C4 C7 S1 113.97(16)
C9 C8 S1 122.0(2)
C8 C9 C10 126.8(2)
C11 C10 C15 118.3(2)
C11 C10 C9 118.6(2)
C15 C10 C9 123.1(2)
C12 C11 C10 121.3(2)
C11 C12 C13 120.5(2)
C12 C13 C14 118.9(2)
C12 C13 C16 117.9(2)
C14 C13 C16 123.1(2)
C15 C14 C13 120.1(2)
C14 C15 C10 120.8(2)
O3 C16 O4 122.7(2)
O3 C16 C13 124.1(2)
O4 C16 C13 113.3(2)
O4 C17 C21 110.5(2)
O4 C17 C18 106.3(2)
C21 C17 C18 109.2(2)
C17 C18 C19 113.9(2)
N1 C19 C22 108.0(2)
N1 C19 C18 109.5(2)
C22 C19 C18 109.1(2)
N1 C19 C23 109.6(3)
C22 C19 C23 109.3(3)
C18 C19 C23 111.2(3)
N1 C20 C25 108.1(2)
N1 C20 C21 108.8(2)
C25 C20 C21 109.1(3)
N1 C20 C24 109.0(3)
C25 C20 C24 109.9(3)
C21 C20 C24 111.9(3)
C17 C21 C20 113.0(3)

loop_
_geom_bond_atom_site_label_1
_geom_bond_atom_site_label_2
_geom_bond_distance
S1 O2 1.4349(16)
S1 O1 1.4357(17)
S1 C8 1.755(2)
S1 C7 1.778(2)
Cl1 C1 1.738(3)
N1 O5 1.286(3)
N1 C19 1.493(4)
N1 C20 1.502(4)
C1 C2 1.365(4)
C1 C6 1.383(4)
C2 C3 1.377(3)
O3 C16 1.203(3)
C3 C4 1.380(3)
O4 C16 1.346(3)
O4 C17 1.459(3)
C4 C5 1.380(3)
C4 C7 1.502(3)
C5 C6 1.376(4)
C8 C9 1.303(3)
C9 C10 1.469(3)
C10 C11 1.378(3)
C10 C15 1.405(3)
C11 C12 1.369(3)
C12 C13 1.391(3)
C13 C14 1.395(3)
C13 C16 1.475(3)
C14 C15 1.372(3)
C17 C21 1.509(4)
C17 C18 1.510(4)
C18 C19 1.525(4)
C19 C22 1.525(4)
C19 C23 1.549(5)
C20 C25 1.519(5)
C20 C21 1.528(4)
C20 C24 1.533(5)

loop_
_geom_torsion_atom_site_label_1
_geom_torsion_atom_site_label_2
_geom_torsion_atom_site_label_3
_geom_torsion_atom_site_label_4
_geom_torsion
C6 C1 C2 C3 -1.3(4)
Cl1 C1 C2 C3 179.2(2)
C1 C2 C3 C4 0.9(4)
C2 C3 C4 C5 -0.1(4)
C2 C3 C4 C7 -179.0(2)
C3 C4 C5 C6 -0.3(4)
C7 C4 C5 C6 178.5(3)
C4 C5 C6 C1 0.0(5)
C2 C1 C6 C5 0.8(5)
Cl1 C1 C6 C5 -179.7(2)
C3 C4 C7 S1 -85.3(2)
C5 C4 C7 S1 95.9(3)
O2 S1 C7 C4 -175.59(16)
O1 S1 C7 C4 55.85(19)
C8 S1 C7 C4 -58.8(2)
O2 S1 C8 C9 8.1(3)
O1 S1 C8 C9 137.8(2)
C7 S1 C8 C9 -107.4(2)
S1 C8 C9 C10 -177.7(2)
C8 C9 C10 C11 173.2(3)
C8 C9 C10 C15 -7.8(4)
C15 C10 C11 C12 2.6(4)
C9 C10 C11 C12 -178.4(2)
C10 C11 C12 C13 -1.9(4)
C11 C12 C13 C14 -0.1(4)
C11 C12 C13 C16 178.1(2)
C12 C13 C14 C15 1.2(4)
C16 C13 C14 C15 -176.9(2)
C13 C14 C15 C10 -0.4(4)
C11 C10 C15 C14 -1.4(4)
C9 C10 C15 C14 179.6(2)
C17 O4 C16 O3 -1.6(4)
C17 O4 C16 C13 178.1(2)
C12 C13 C16 O3 -11.2(4)
C14 C13 C16 O3 166.9(3)
C12 C13 C16 O4 169.1(2)
C14 C13 C16 O4 -12.7(4)
C16 O4 C17 C21 78.6(3)
C16 O4 C17 C18 -163.0(2)
O4 C17 C18 C19 -179.1(2)
C21 C17 C18 C19 -59.8(3)
O5 N1 C19 C22 50.3(3)
C20 N1 C19 C22 -153.3(3)
O5 N1 C19 C18 169.0(3)
C20 N1 C19 C18 -34.5(4)
O5 N1 C19 C23 -68.8(3)
C20 N1 C19 C23 87.7(3)
C17 C18 C19 N1 44.3(3)
C17 C18 C19 C22 162.4(3)
C17 C18 C19 C23 -76.9(3)
O5 N1 C20 C25 -48.8(4)
C19 N1 C20 C25 154.4(3)
O5 N1 C20 C21 -167.1(3)
C19 N1 C20 C21 36.1(4)
O5 N1 C20 C24 70.6(3)
C19 N1 C20 C24 -86.2(3)
O4 C17 C21 C20 178.0(2)
C18 C17 C21 C20 61.5(3)
N1 C20 C21 C17 -47.4(3)
C25 C20 C21 C17 -165.1(3)
C24 C20 C21 C17 73.1(4)
